data_4121395
loop_
_publ_author_name
'Zhengren Xu'
'Qian Wang'
'Jieping Zhu'

_publ_section_title
;
 Enantioselective Total Syntheses of Leuconolam-Leuconoxine-Mersicarpine
 Group Monoterpene Indole Alkaloids
;
_journal_name_full 'Journal of the American Chemical Society'
_journal_page_first 19127
_journal_page_last 19130
_journal_paper_doi 10.1021/ja4115192
_journal_volume 135
_journal_year 2013
_chemical_formula_moiety 'C19 H22 N2 O3, C H Cl3'
_chemical_formula_sum 'C20 H23 Cl3 N2 O3'
_chemical_formula_weight 445.75
_space_group_IT_number 14
_symmetry_cell_setting monoclinic
_symmetry_space_group_name_Hall '-P 2yn'
_symmetry_space_group_name_H-M 'P 1 21/n 1'
_atom_sites_solution_hydrogens geom
_atom_sites_solution_primary direct
_atom_sites_solution_secondary difmap
_audit_creation_method SHELXL-97
_audit_update_record
;
2013-10-14 # Formatted by publCIF

;
_cell_angle_alpha 90.00
_cell_angle_beta 97.558(3)
_cell_angle_gamma 90.00
_cell_formula_units_Z 4
_cell_length_a 9.3613(3)
_cell_length_b 12.1715(4)
_cell_length_c 17.8394(6)
_cell_measurement_reflns_used 6783
_cell_measurement_temperature 140(2)
_cell_measurement_theta_max 72.4700
_cell_measurement_theta_min 4.3780
_cell_volume 2014.98(12)
_computing_cell_refinement
; 
CrysAlisPro, Agilent Technologies, 
Version 1.171.36.28 (release 01-02-2013 CrysAlis171 .NET) 
(compiled Feb  1 2013,16:14:44) 
;
_computing_data_collection
; 
CrysAlisPro, Agilent Technologies, 
Version 1.171.36.28 (release 01-02-2013 CrysAlis171 .NET) 
(compiled Feb  1 2013,16:14:44) 
;
_computing_data_reduction
; 
CrysAlisPro, Agilent Technologies, 
Version 1.171.36.28 (release 01-02-2013 CrysAlis171 .NET) 
(compiled Feb  1 2013,16:14:44) 
;
_computing_molecular_graphics 'Bruker SHELXTL'
_computing_publication_material 'Bruker SHELXTL'
_computing_structure_refinement 'SHELXL-97 (Sheldrick, 1997)'
_computing_structure_solution 'SHELXS-97 (Sheldrick, 1990)'
_diffrn_ambient_temperature 140(2)
_diffrn_detector_area_resol_mean 10.2665
_diffrn_measured_fraction_theta_full 0.984
_diffrn_measured_fraction_theta_max 0.984
_diffrn_measurement_device_type 'SuperNova, Dual, Cu at zero, Atlas'
_diffrn_measurement_method '\w scans'
_diffrn_radiation_monochromator graphite
_diffrn_radiation_source 'fine-focus sealed tube'
_diffrn_radiation_type CuK\a
_diffrn_radiation_wavelength 1.54178
_diffrn_reflns_av_R_equivalents 0.0361
_diffrn_reflns_av_sigmaI/netI 0.0264
_diffrn_reflns_limit_h_max 10
_diffrn_reflns_limit_h_min -11
_diffrn_reflns_limit_k_max 12
_diffrn_reflns_limit_k_min -15
_diffrn_reflns_limit_l_max 22
_diffrn_reflns_limit_l_min -17
_diffrn_reflns_number 13713
_diffrn_reflns_theta_full 73.07
_diffrn_reflns_theta_max 73.07
_diffrn_reflns_theta_min 4.41
_exptl_absorpt_coefficient_mu 4.326
_exptl_absorpt_correction_T_max 1.00000
_exptl_absorpt_correction_T_min 0.24228
_exptl_absorpt_correction_type multi-scan
_exptl_absorpt_process_details
; 
CrysAlisPro, Agilent Technologies, 
Version 1.171.36.28 (release 01-02-2013 CrysAlis171 .NET) 
(compiled Feb  1 2013,16:14:44) 
empirical absorption correction using spherical harmonics, 
 implemented in SCALE3 ABSPACK scaling algorithm. 
;
_exptl_crystal_colour colourless
_exptl_crystal_density_diffrn 1.469
_exptl_crystal_description prism
_exptl_crystal_F_000 928
_exptl_crystal_size_max 0.41
_exptl_crystal_size_mid 0.37
_exptl_crystal_size_min 0.21
_refine_diff_density_max 0.377
_refine_diff_density_min -0.404
_refine_diff_density_rms 0.054
_refine_ls_extinction_method none
_refine_ls_goodness_of_fit_ref 1.026
_refine_ls_hydrogen_treatment mixed
_refine_ls_matrix_type full
_refine_ls_number_parameters 262
_refine_ls_number_reflns 3969
_refine_ls_number_restraints 0
_refine_ls_restrained_S_all 1.026
_refine_ls_R_factor_all 0.0416
_refine_ls_R_factor_gt 0.0363
_refine_ls_shift/su_max 0.000
_refine_ls_shift/su_mean 0.000
_refine_ls_structure_factor_coef Fsqd
_refine_ls_weighting_details 'calc w=1/[\s^2^(Fo^2^)+(0.0438P)^2^+1.5094P] where P=(Fo^2^+2Fc^2^)/3'
_refine_ls_weighting_scheme calc
_refine_ls_wR_factor_gt 0.0887
_refine_ls_wR_factor_ref 0.0925
_reflns_number_gt 3547
_reflns_number_total 3969
_reflns_threshold_expression >2sigma(I)
_cod_data_source_file ja4115192_si_002.cif
_cod_data_source_block xzrv-57a
_cod_original_cell_volume 2014.98(11)
_cod_original_sg_symbol_H-M 'P 21/n'
_cod_database_code 4121395

loop_
_symmetry_equiv_pos_as_xyz
'x, y, z'
'-x+1/2, y+1/2, -z+1/2'
'-x, -y, -z'
'x-1/2, -y-1/2, z-1/2'

loop_
_atom_site_label
_atom_site_type_symbol
_atom_site_fract_x
_atom_site_fract_y
_atom_site_fract_z
_atom_site_U_iso_or_equiv
_atom_site_adp_type
_atom_site_occupancy
_atom_site_symmetry_multiplicity
_atom_site_calc_flag
_atom_site_refinement_flags
O1 O 0.58815(14) 0.48623(10) 0.16861(7) 0.0210(3) Uani 1 1 d .
H1 H 0.528(3) 0.520(2) 0.1388(15) 0.038(7) Uiso 1 1 d .
O2 O 0.68284(14) 0.05263(10) 0.02855(8) 0.0251(3) Uani 1 1 d .
O3 O 0.62068(15) 0.41860(11) -0.07271(7) 0.0274(3) Uani 1 1 d .
N1 N 0.48787(16) 0.08138(12) 0.08778(9) 0.0211(3) Uani 1 1 d .
H1A H 0.437(3) 0.046(2) 0.0518(14) 0.032(6) Uiso 1 1 d .
N2 N 0.68063(16) 0.44026(12) 0.05570(9) 0.0208(3) Uani 1 1 d .
C1 C 0.63662(18) 0.39901(13) 0.12651(10) 0.0173(3) Uani 1 1 d .
C2 C 0.76906(17) 0.34556(13) 0.17587(10) 0.0173(3) Uani 1 1 d .
C3 C 0.81428(17) 0.23770(13) 0.13917(10) 0.0177(3) Uani 1 1 d .
H3A H 0.8079 0.2499 0.0840 0.021 Uiso 1 1 calc R
H3B H 0.9168 0.2235 0.1582 0.021 Uiso 1 1 calc R
C4 C 0.72745(18) 0.13287(13) 0.15221(10) 0.0186(3) Uani 1 1 d .
H4A H 0.7963 0.0745 0.1714 0.022 Uiso 1 1 calc R
H4B H 0.6667 0.1486 0.1924 0.022 Uiso 1 1 calc R
C5 C 0.63123(18) 0.08854(13) 0.08395(10) 0.0192(3) Uani 1 1 d .
C6 C 0.41312(18) 0.14203(14) 0.13875(10) 0.0200(3) Uani 1 1 d .
C7 C 0.3244(2) 0.08575(15) 0.18213(11) 0.0254(4) Uani 1 1 d .
H7 H 0.3174 0.0080 0.1787 0.030 Uiso 1 1 calc R
C8 C 0.2458(2) 0.14223(17) 0.23047(11) 0.0283(4) Uani 1 1 d .
H8 H 0.1847 0.1035 0.2598 0.034 Uiso 1 1 calc R
C9 C 0.2570(2) 0.25569(16) 0.23569(11) 0.0262(4) Uani 1 1 d .
H9 H 0.2030 0.2946 0.2686 0.031 Uiso 1 1 calc R
C10 C 0.34631(19) 0.31251(15) 0.19336(10) 0.0225(4) Uani 1 1 d .
H10 H 0.3541 0.3901 0.1980 0.027 Uiso 1 1 calc R
C11 C 0.42560(17) 0.25690(14) 0.14354(10) 0.0184(3) Uani 1 1 d .
C12 C 0.51536(17) 0.31919(13) 0.09575(10) 0.0174(3) Uani 1 1 d .
C13 C 0.50194(19) 0.31819(14) 0.02034(10) 0.0213(4) Uani 1 1 d .
H13 H 0.4359 0.2739 -0.0114 0.026 Uiso 1 1 calc R
C14 C 0.60515(19) 0.39631(14) -0.00636(10) 0.0211(4) Uani 1 1 d .
C15 C 0.8017(2) 0.51556(15) 0.05608(12) 0.0270(4) Uani 1 1 d .
H15A H 0.7786 0.5868 0.0784 0.032 Uiso 1 1 calc R
H15B H 0.8215 0.5289 0.0037 0.032 Uiso 1 1 calc R
C16 C 0.9338(2) 0.46469(15) 0.10260(12) 0.0269(4) Uani 1 1 d .
H16A H 0.9669 0.4005 0.0754 0.032 Uiso 1 1 calc R
H16B H 1.0130 0.5191 0.1097 0.032 Uiso 1 1 calc R
C17 C 0.89594(19) 0.42863(14) 0.17932(11) 0.0228(4) Uani 1 1 d .
H17A H 0.8711 0.4946 0.2074 0.027 Uiso 1 1 calc R
H17B H 0.9823 0.3949 0.2083 0.027 Uiso 1 1 calc R
C18 C 0.73376(19) 0.32840(14) 0.25698(10) 0.0206(3) Uani 1 1 d .
H18A H 0.7111 0.4008 0.2778 0.025 Uiso 1 1 calc R
H18B H 0.6459 0.2826 0.2545 0.025 Uiso 1 1 calc R
C19 C 0.8521(2) 0.27445(18) 0.31201(12) 0.0317(4) Uani 1 1 d .
H19A H 0.8752 0.2022 0.2926 0.048 Uiso 1 1 calc R
H19B H 0.8186 0.2658 0.3615 0.048 Uiso 1 1 calc R
H19C H 0.9385 0.3208 0.3173 0.048 Uiso 1 1 calc R
C20 C -0.04138(19) 0.14476(15) -0.03916(11) 0.0234(4) Uani 1 1 d .
H20 H -0.0977 0.0989 -0.0070 0.028 Uiso 1 1 calc R
Cl1 Cl -0.00554(5) 0.06528(4) -0.11699(3) 0.03292(13) Uani 1 1 d .
Cl2 Cl -0.14547(6) 0.25992(4) -0.07047(3) 0.03397(14) Uani 1 1 d .
Cl3 Cl 0.12024(5) 0.18533(4) 0.01583(3) 0.03686(14) Uani 1 1 d .

loop_
_atom_site_aniso_label
_atom_site_aniso_U_11
_atom_site_aniso_U_22
_atom_site_aniso_U_33
_atom_site_aniso_U_23
_atom_site_aniso_U_13
_atom_site_aniso_U_12
O1 0.0265(6) 0.0134(6) 0.0224(6) -0.0020(5) 0.0002(5) 0.0062(5)
O2 0.0234(6) 0.0228(6) 0.0294(7) -0.0097(5) 0.0050(5) -0.0027(5)
O3 0.0338(7) 0.0287(7) 0.0201(7) 0.0062(5) 0.0049(5) 0.0160(6)
N1 0.0196(7) 0.0173(7) 0.0259(8) -0.0078(6) 0.0012(6) -0.0015(6)
N2 0.0252(7) 0.0157(7) 0.0216(8) 0.0030(6) 0.0032(6) 0.0028(6)
C1 0.0212(8) 0.0116(7) 0.0189(8) -0.0004(6) 0.0021(6) 0.0032(6)
C2 0.0183(8) 0.0125(7) 0.0202(8) -0.0015(6) -0.0012(6) 0.0011(6)
C3 0.0171(8) 0.0134(7) 0.0223(9) -0.0015(6) 0.0010(6) 0.0015(6)
C4 0.0201(8) 0.0112(7) 0.0242(9) -0.0004(6) 0.0012(6) 0.0033(6)
C5 0.0220(8) 0.0091(7) 0.0263(9) -0.0010(6) 0.0020(7) 0.0009(6)
C6 0.0162(7) 0.0214(8) 0.0212(9) -0.0040(7) -0.0021(6) 0.0003(6)
C7 0.0227(8) 0.0221(9) 0.0307(10) 0.0007(7) 0.0006(7) -0.0014(7)
C8 0.0225(9) 0.0355(10) 0.0273(10) 0.0035(8) 0.0046(7) -0.0013(8)
C9 0.0205(8) 0.0355(10) 0.0225(9) -0.0031(7) 0.0021(7) 0.0054(7)
C10 0.0203(8) 0.0234(9) 0.0229(9) -0.0048(7) -0.0003(7) 0.0037(7)
C11 0.0146(7) 0.0208(8) 0.0183(8) -0.0018(6) -0.0032(6) 0.0023(6)
C12 0.0161(7) 0.0140(7) 0.0211(8) -0.0011(6) -0.0014(6) 0.0061(6)
C13 0.0221(8) 0.0188(8) 0.0218(9) -0.0022(7) -0.0016(7) 0.0051(6)
C14 0.0244(8) 0.0181(8) 0.0204(9) 0.0024(6) 0.0019(7) 0.0129(7)
C15 0.0328(10) 0.0165(8) 0.0328(10) 0.0047(7) 0.0080(8) -0.0013(7)
C16 0.0262(9) 0.0181(8) 0.0366(11) 0.0000(7) 0.0056(8) -0.0040(7)
C17 0.0231(8) 0.0156(8) 0.0284(10) -0.0033(7) -0.0010(7) -0.0024(6)
C18 0.0236(8) 0.0171(8) 0.0198(8) -0.0012(6) -0.0019(7) 0.0027(6)
C19 0.0338(10) 0.0334(10) 0.0249(10) 0.0055(8) -0.0072(8) 0.0027(8)
C20 0.0208(8) 0.0232(9) 0.0264(9) 0.0045(7) 0.0037(7) 0.0053(7)
Cl1 0.0311(2) 0.0311(2) 0.0365(3) -0.00825(19) 0.00430(19) 0.00842(18)
Cl2 0.0448(3) 0.0291(2) 0.0265(2) 0.00212(18) -0.00088(19) 0.0194(2)
Cl3 0.0287(2) 0.0415(3) 0.0377(3) -0.0034(2) -0.00592(19) 0.0012(2)

loop_
_atom_type_symbol
_atom_type_description
_atom_type_scat_dispersion_real
_atom_type_scat_dispersion_imag
_atom_type_scat_source
C C 0.0181 0.0091 'International Tables Vol C Tables 4.2.6.8 and 6.1.1.4'
H H 0.0000 0.0000 'International Tables Vol C Tables 4.2.6.8 and 6.1.1.4'
N N 0.0311 0.0180 'International Tables Vol C Tables 4.2.6.8 and 6.1.1.4'
O O 0.0492 0.0322 'International Tables Vol C Tables 4.2.6.8 and 6.1.1.4'
Cl Cl 0.3639 0.7018 'International Tables Vol C Tables 4.2.6.8 and 6.1.1.4'

loop_
_geom_angle_atom_site_label_1
_geom_angle_atom_site_label_2
_geom_angle_atom_site_label_3
_geom_angle
C1 O1 H1 106.0(18)
C5 N1 C6 124.87(15)
C5 N1 H1A 116.4(16)
C6 N1 H1A 117.9(16)
C14 N2 C15 125.36(16)
C14 N2 C1 113.34(14)
C15 N2 C1 121.17(15)
O1 C1 N2 110.33(13)
O1 C1 C12 113.04(13)
N2 C1 C12 100.75(13)
O1 C1 C2 107.46(13)
N2 C1 C2 109.59(13)
C12 C1 C2 115.51(13)
C18 C2 C3 112.71(14)
C18 C2 C17 107.95(14)
C3 C2 C17 108.53(13)
C18 C2 C1 109.46(13)
C3 C2 C1 110.76(13)
C17 C2 C1 107.24(13)
C4 C3 C2 117.18(14)
C4 C3 H3A 108.0
C2 C3 H3A 108.0
C4 C3 H3B 108.0
C2 C3 H3B 108.0
H3A C3 H3B 107.2
C5 C4 C3 116.19(14)
C5 C4 H4A 108.2
C3 C4 H4A 108.2
C5 C4 H4B 108.2
C3 C4 H4B 108.2
H4A C4 H4B 107.4
O2 C5 N1 120.76(16)
O2 C5 C4 121.00(15)
N1 C5 C4 118.04(15)
C7 C6 C11 120.54(16)
C7 C6 N1 118.72(16)
C11 C6 N1 120.72(16)
C8 C7 C6 120.48(17)
C8 C7 H7 119.8
C6 C7 H7 119.8
C7 C8 C9 119.57(18)
C7 C8 H8 120.2
C9 C8 H8 120.2
C10 C9 C8 120.45(17)
C10 C9 H9 119.8
C8 C9 H9 119.8
C9 C10 C11 120.81(17)
C9 C10 H10 119.6
C11 C10 H10 119.6
C10 C11 C6 118.14(16)
C10 C11 C12 120.29(15)
C6 C11 C12 121.54(15)
C13 C12 C11 126.15(16)
C13 C12 C1 109.40(15)
C11 C12 C1 124.41(15)
C12 C13 C14 109.88(16)
C12 C13 H13 125.1
C14 C13 H13 125.1
O3 C14 N2 125.72(18)
O3 C14 C13 127.68(17)
N2 C14 C13 106.60(15)
N2 C15 C16 108.74(15)
N2 C15 H15A 109.9
C16 C15 H15A 109.9
N2 C15 H15B 109.9
C16 C15 H15B 109.9
H15A C15 H15B 108.3
C17 C16 C15 109.76(15)
C17 C16 H16A 109.7
C15 C16 H16A 109.7
C17 C16 H16B 109.7
C15 C16 H16B 109.7
H16A C16 H16B 108.2
C16 C17 C2 114.75(15)
C16 C17 H17A 108.6
C2 C17 H17A 108.6
C16 C17 H17B 108.6
C2 C17 H17B 108.6
H17A C17 H17B 107.6
C19 C18 C2 115.77(15)
C19 C18 H18A 108.3
C2 C18 H18A 108.3
C19 C18 H18B 108.3
C2 C18 H18B 108.3
H18A C18 H18B 107.4
C18 C19 H19A 109.5
C18 C19 H19B 109.5
H19A C19 H19B 109.5
C18 C19 H19C 109.5
H19A C19 H19C 109.5
H19B C19 H19C 109.5
Cl2 C20 Cl1 110.07(10)
Cl2 C20 Cl3 110.69(10)
Cl1 C20 Cl3 110.75(9)
Cl2 C20 H20 108.4
Cl1 C20 H20 108.4
Cl3 C20 H20 108.4

loop_
_geom_bond_atom_site_label_1
_geom_bond_atom_site_label_2
_geom_bond_distance
O1 C1 1.409(2)
O1 H1 0.83(3)
O2 C5 1.236(2)
O3 C14 1.241(2)
N1 C5 1.356(2)
N1 C6 1.424(2)
N1 H1A 0.86(3)
N2 C14 1.344(2)
N2 C15 1.457(2)
N2 C1 1.468(2)
C1 C12 1.539(2)
C1 C2 1.565(2)
C2 C18 1.540(2)
C2 C3 1.551(2)
C2 C17 1.555(2)
C3 C4 1.547(2)
C3 H3A 0.9900
C3 H3B 0.9900
C4 C5 1.516(2)
C4 H4A 0.9900
C4 H4B 0.9900
C6 C7 1.388(3)
C6 C11 1.405(2)
C7 C8 1.387(3)
C7 H7 0.9500
C8 C9 1.387(3)
C8 H8 0.9500
C9 C10 1.383(3)
C9 H9 0.9500
C10 C11 1.404(2)
C10 H10 0.9500
C11 C12 1.482(2)
C12 C13 1.335(3)
C13 C14 1.478(3)
C13 H13 0.9500
C15 C16 1.527(3)
C15 H15A 0.9900
C15 H15B 0.9900
C16 C17 1.523(3)
C16 H16A 0.9900
C16 H16B 0.9900
C17 H17A 0.9900
C17 H17B 0.9900
C18 C19 1.529(2)
C18 H18A 0.9900
C18 H18B 0.9900
C19 H19A 0.9800
C19 H19B 0.9800
C19 H19C 0.9800
C20 Cl2 1.7559(18)
C20 Cl1 1.7604(19)
C20 Cl3 1.7620(19)
C20 H20 1.0000

loop_
_geom_hbond_atom_site_label_D
_geom_hbond_atom_site_label_H
_geom_hbond_atom_site_label_A
_geom_hbond_distance_DH
_geom_hbond_distance_HA
_geom_hbond_distance_DA
_geom_hbond_angle_DHA
_geom_hbond_site_symmetry_A
O1 H1 O3 0.83(3) 1.85(3) 2.6853(18) 173(3) 3_665
N1 H1A O2 0.86(3) 2.08(3) 2.941(2) 175(2) 3_655

loop_
_geom_torsion_atom_site_label_1
_geom_torsion_atom_site_label_2
_geom_torsion_atom_site_label_3
_geom_torsion_atom_site_label_4
_geom_torsion
C14 N2 C1 O1 -119.97(15)
C15 N2 C1 O1 64.04(19)
C14 N2 C1 C12 -0.29(17)
C15 N2 C1 C12 -176.28(14)
C14 N2 C1 C2 121.91(15)
C15 N2 C1 C2 -54.08(19)
O1 C1 C2 C18 46.22(17)
N2 C1 C2 C18 166.12(13)
C12 C1 C2 C18 -80.98(17)
O1 C1 C2 C3 171.10(13)
N2 C1 C2 C3 -69.00(17)
C12 C1 C2 C3 43.90(19)
O1 C1 C2 C17 -70.64(17)
N2 C1 C2 C17 49.26(17)
C12 C1 C2 C17 162.16(14)
C18 C2 C3 C4 41.8(2)
C17 C2 C3 C4 161.34(14)
C1 C2 C3 C4 -81.19(18)
C2 C3 C4 C5 109.98(17)
C6 N1 C5 O2 -164.12(16)
C6 N1 C5 C4 21.0(2)
C3 C4 C5 O2 65.1(2)
C3 C4 C5 N1 -120.04(17)
C5 N1 C6 C7 -129.14(19)
C5 N1 C6 C11 52.7(2)
C11 C6 C7 C8 0.5(3)
N1 C6 C7 C8 -177.73(17)
C6 C7 C8 C9 -0.4(3)
C7 C8 C9 C10 -0.3(3)
C8 C9 C10 C11 0.9(3)
C9 C10 C11 C6 -0.9(3)
C9 C10 C11 C12 177.01(16)
C7 C6 C11 C10 0.2(2)
N1 C6 C11 C10 178.32(15)
C7 C6 C11 C12 -177.69(16)
N1 C6 C11 C12 0.5(2)
C10 C11 C12 C13 -120.82(19)
C6 C11 C12 C13 57.0(2)
C10 C11 C12 C1 57.0(2)
C6 C11 C12 C1 -125.25(17)
O1 C1 C12 C13 118.92(16)
N2 C1 C12 C13 1.21(17)
C2 C1 C12 C13 -116.74(16)
O1 C1 C12 C11 -59.2(2)
N2 C1 C12 C11 -176.88(14)
C2 C1 C12 C11 65.2(2)
C11 C12 C13 C14 176.40(14)
C1 C12 C13 C14 -1.65(18)
C15 N2 C14 O3 -5.1(3)
C1 N2 C14 O3 179.14(15)
C15 N2 C14 C13 175.16(15)
C1 N2 C14 C13 -0.63(18)
C12 C13 C14 O3 -178.30(16)
C12 C13 C14 N2 1.45(19)
C14 N2 C15 C16 -121.28(18)
C1 N2 C15 C16 54.2(2)
N2 C15 C16 C17 -51.2(2)
C15 C16 C17 C2 57.5(2)
C18 C2 C17 C16 -173.53(14)
C3 C2 C17 C16 64.02(19)
C1 C2 C17 C16 -55.68(19)
C3 C2 C18 C19 55.1(2)
C17 C2 C18 C19 -64.75(19)
C1 C2 C18 C19 178.83(15)
